data_4023884
loop_
_publ_author_name
'Tetsuharu Hori'
'Yuko Otani'
'Masatoshi Kawahata'
'Kentaro Yamaguchi'
'Tomohiko Ohwada'

_publ_section_title
;
 Nonplanar Structures of Thioamides Derived from
 7-Azabicyclo[2.2.1]heptane. Electronically Tunable
 Planarity of Thioamides
;
_journal_name_full 'Journal of Organic Chemistry'
_journal_page_first 9102
_journal_page_last 9108
_journal_paper_doi 10.1021/jo801996b
_journal_volume 73
_journal_year 2008
_chemical_formula_moiety 'C11 H12 N2 O2 S'
_chemical_formula_sum 'C11 H12 N2 O2 S'
_chemical_formula_weight 236.29
_chemical_name_systematic
; 
 ? 
;
_space_group_IT_number 14
_symmetry_cell_setting monoclinic
_symmetry_space_group_name_Hall '-P 2ybc'
_symmetry_space_group_name_H-M 'P 1 21/c 1'
_atom_sites_solution_hydrogens geom
_atom_sites_solution_primary direct
_atom_sites_solution_secondary difmap
_audit_creation_method SHELXL-97
_cell_angle_alpha 90.00
_cell_angle_beta 108.060(2)
_cell_angle_gamma 90.00
_cell_formula_units_Z 4
_cell_length_a 6.5884(8)
_cell_length_b 22.658(3)
_cell_length_c 7.8877(10)
_cell_measurement_reflns_used 3799
_cell_measurement_temperature 90
_cell_measurement_theta_max 28.25
_cell_measurement_theta_min 2.86
_cell_volume 1119.5(2)
_computing_cell_refinement SMART
_computing_data_collection 'SMART (Bruker, 1998)'
_computing_data_reduction 'SAINT (Bruker, 1998)'
_computing_molecular_graphics 'ORTEP-3 for Windows (Farrugia, 1997)'
_computing_publication_material 'SHELXL-97 (Sheldrick, 1997)'
_computing_structure_refinement 'SHELXL-97 (Sheldrick, 1997)'
_computing_structure_solution 'SHELXS-97 (Sheldrick, 1990)'
_diffrn_ambient_temperature 90
_diffrn_detector_area_resol_mean 8.333
_diffrn_measured_fraction_theta_full 0.998
_diffrn_measured_fraction_theta_max 0.946
_diffrn_measurement_device_type 'Bruker SMART 1000 CCD area detector'
_diffrn_measurement_method '\f and \w scans'
_diffrn_radiation_monochromator graphite
_diffrn_radiation_source 'fine-focus sealed tube'
_diffrn_radiation_type MoK\a
_diffrn_radiation_wavelength 0.71073
_diffrn_reflns_av_R_equivalents 0.0404
_diffrn_reflns_av_sigmaI/netI 0.0495
_diffrn_reflns_limit_h_max 8
_diffrn_reflns_limit_h_min -8
_diffrn_reflns_limit_k_max 29
_diffrn_reflns_limit_k_min -29
_diffrn_reflns_limit_l_max 10
_diffrn_reflns_limit_l_min -4
_diffrn_reflns_number 6716
_diffrn_reflns_theta_full 25.00
_diffrn_reflns_theta_max 28.30
_diffrn_reflns_theta_min 1.80
_diffrn_standards_decay_% 0
_diffrn_standards_number 0
_exptl_absorpt_coefficient_mu 0.275
_exptl_absorpt_correction_type none
_exptl_crystal_colour yellow
_exptl_crystal_density_diffrn 1.402
_exptl_crystal_density_method 'not measured'
_exptl_crystal_description prismatic
_exptl_crystal_F_000 496
_exptl_crystal_size_max 0.48
_exptl_crystal_size_mid 0.41
_exptl_crystal_size_min 0.28
_refine_diff_density_max 0.389
_refine_diff_density_min -0.395
_refine_diff_density_rms 0.078
_refine_ls_extinction_method none
_refine_ls_goodness_of_fit_ref 1.127
_refine_ls_hydrogen_treatment constr
_refine_ls_matrix_type full
_refine_ls_number_parameters 145
_refine_ls_number_reflns 2640
_refine_ls_number_restraints 0
_refine_ls_restrained_S_all 1.127
_refine_ls_R_factor_all 0.0438
_refine_ls_R_factor_gt 0.0388
_refine_ls_shift/su_max 0.001
_refine_ls_shift/su_mean 0.000
_refine_ls_structure_factor_coef Fsqd
_refine_ls_weighting_details 'calc w=1/[\s^2^(Fo^2^)+(0.0739P)^2^+0.1577P] where P=(Fo^2^+2Fc^2^)/3'
_refine_ls_weighting_scheme calc
_refine_ls_wR_factor_gt 0.1114
_refine_ls_wR_factor_ref 0.1241
_reflns_number_gt 2350
_reflns_number_total 2640
_reflns_threshold_expression I>2\s(I)
_cod_data_source_file jo801996b_si_002_11.cif
_cod_data_source_block 2h
_cod_original_sg_symbol_H-M 'P 21/c'
_cod_database_code 4023884

loop_
_symmetry_equiv_pos_as_xyz
'x, y, z'
'-x, y+1/2, -z+1/2'
'-x, -y, -z'
'x, -y-1/2, z-1/2'

loop_
_atom_site_label
_atom_site_type_symbol
_atom_site_fract_x
_atom_site_fract_y
_atom_site_fract_z
_atom_site_U_iso_or_equiv
_atom_site_adp_type
_atom_site_occupancy
_atom_site_symmetry_multiplicity
_atom_site_calc_flag
_atom_site_refinement_flags
_atom_site_disorder_assembly
_atom_site_disorder_group
C1 C 0.2006(2) 0.52440(6) -0.1389(2) 0.0189(3) Uani 1 1 d . . .
H1A H 0.0450 0.5322 -0.1785 0.023 Uiso 1 1 calc R . .
H1B H 0.2369 0.4988 -0.0319 0.023 Uiso 1 1 calc R . .
C2 C 0.2696(2) 0.49622(6) -0.2873(2) 0.0214(3) Uani 1 1 d . . .
H2A H 0.1538 0.4718 -0.3660 0.026 Uiso 1 1 calc R . .
H2B H 0.3981 0.4714 -0.2382 0.026 Uiso 1 1 calc R . .
C3 C 0.3182(2) 0.54936(6) -0.3875(2) 0.0219(3) Uani 1 1 d . . .
H3A H 0.4109 0.5382 -0.4599 0.026 Uiso 1 1 calc R . .
H3B H 0.1853 0.5674 -0.4661 0.026 Uiso 1 1 calc R . .
C4 C 0.4331(2) 0.59102(6) -0.23703(19) 0.0178(3) Uani 1 1 d . . .
H4A H 0.5869 0.5814 -0.1895 0.021 Uiso 1 1 calc R . .
H4B H 0.4170 0.6326 -0.2775 0.021 Uiso 1 1 calc R . .
C5 C 0.31202(19) 0.61763(6) 0.02281(18) 0.0138(3) Uani 1 1 d . . .
C6 C 0.4423(2) 0.67281(5) 0.04001(17) 0.0140(3) Uani 1 1 d . . .
C7 C 0.6648(2) 0.66959(6) 0.1064(2) 0.0179(3) Uani 1 1 d . . .
H7 H 0.7320 0.6327 0.1442 0.021 Uiso 1 1 calc R . .
C8 C 0.7884(2) 0.71996(6) 0.11750(19) 0.0182(3) Uani 1 1 d . . .
H8 H 0.9397 0.7181 0.1630 0.022 Uiso 1 1 calc R . .
C9 C 0.6849(2) 0.77307(5) 0.06026(18) 0.0157(3) Uani 1 1 d . . .
C10 C 0.4646(2) 0.77796(6) -0.00545(18) 0.0162(3) Uani 1 1 d . . .
H10 H 0.3982 0.8149 -0.0438 0.019 Uiso 1 1 calc R . .
C11 C 0.3436(2) 0.72714(6) -0.01354(18) 0.0160(3) Uani 1 1 d . . .
H11 H 0.1922 0.7294 -0.0560 0.019 Uiso 1 1 calc R . .
N1 N 0.32331(17) 0.58020(5) -0.10189(15) 0.0148(2) Uani 1 1 d . . .
N2 N 0.81550(19) 0.82643(5) 0.06746(16) 0.0185(3) Uani 1 1 d . . .
O1 O 1.01002(17) 0.82010(5) 0.10305(18) 0.0305(3) Uani 1 1 d . . .
O2 O 0.72567(17) 0.87425(4) 0.03668(16) 0.0257(3) Uani 1 1 d . . .
S1 S 0.16888(5) 0.605735(14) 0.16114(5) 0.01896(15) Uani 1 1 d . . .

loop_
_atom_site_aniso_label
_atom_site_aniso_U_11
_atom_site_aniso_U_22
_atom_site_aniso_U_33
_atom_site_aniso_U_23
_atom_site_aniso_U_13
_atom_site_aniso_U_12
C1 0.0202(6) 0.0136(6) 0.0223(7) -0.0022(5) 0.0056(5) -0.0038(5)
C2 0.0245(7) 0.0159(6) 0.0224(7) -0.0024(6) 0.0051(6) 0.0012(5)
C3 0.0276(7) 0.0194(7) 0.0191(7) -0.0015(5) 0.0079(6) 0.0032(5)
C4 0.0207(6) 0.0169(6) 0.0182(7) 0.0015(5) 0.0094(5) 0.0011(5)
C5 0.0119(6) 0.0126(6) 0.0159(6) 0.0023(5) 0.0028(5) 0.0016(4)
C6 0.0154(6) 0.0139(6) 0.0131(6) -0.0005(5) 0.0049(5) -0.0009(4)
C7 0.0163(6) 0.0132(6) 0.0234(7) 0.0020(5) 0.0051(5) 0.0019(4)
C8 0.0146(6) 0.0174(6) 0.0218(7) 0.0000(5) 0.0043(5) -0.0006(5)
C9 0.0185(6) 0.0128(6) 0.0166(6) -0.0010(5) 0.0066(5) -0.0037(5)
C10 0.0190(6) 0.0129(6) 0.0161(6) 0.0012(5) 0.0045(5) 0.0015(4)
C11 0.0149(6) 0.0151(6) 0.0173(6) -0.0003(5) 0.0040(5) 0.0012(4)
N1 0.0162(5) 0.0129(5) 0.0161(6) 0.0005(4) 0.0061(4) -0.0020(4)
N2 0.0215(6) 0.0146(6) 0.0198(6) 0.0002(4) 0.0070(5) -0.0029(4)
O1 0.0177(5) 0.0220(5) 0.0501(8) 0.0038(5) 0.0080(5) -0.0047(4)
O2 0.0289(6) 0.0126(5) 0.0385(7) 0.0017(4) 0.0145(5) -0.0005(4)
S1 0.0198(2) 0.0178(2) 0.0228(2) -0.00183(12) 0.01171(16) -0.00324(11)

loop_
_atom_type_symbol
_atom_type_description
_atom_type_scat_dispersion_real
_atom_type_scat_dispersion_imag
_atom_type_scat_source
C C 0.0033 0.0016 'International Tables Vol C Tables 4.2.6.8 and 6.1.1.4'
N N 0.0061 0.0033 'International Tables Vol C Tables 4.2.6.8 and 6.1.1.4'
O O 0.0106 0.0060 'International Tables Vol C Tables 4.2.6.8 and 6.1.1.4'
S S 0.1246 0.1234 'International Tables Vol C Tables 4.2.6.8 and 6.1.1.4'
H H 0.0000 0.0000 'International Tables Vol C Tables 4.2.6.8 and 6.1.1.4'

loop_
_geom_angle_atom_site_label_1
_geom_angle_atom_site_label_2
_geom_angle_atom_site_label_3
_geom_angle
_geom_angle_site_symmetry_1
_geom_angle_site_symmetry_3
_geom_angle_publ_flag
N1 C1 C2 103.58(11) . . ?
N1 C1 H1A 111.0 . . ?
C2 C1 H1A 111.0 . . ?
N1 C1 H1B 111.0 . . ?
C2 C1 H1B 111.0 . . ?
H1A C1 H1B 109.0 . . ?
C1 C2 C3 103.15(11) . . ?
C1 C2 H2A 111.1 . . ?
C3 C2 H2A 111.1 . . ?
C1 C2 H2B 111.1 . . ?
C3 C2 H2B 111.1 . . ?
H2A C2 H2B 109.1 . . ?
C4 C3 C2 102.65(12) . . ?
C4 C3 H3A 111.2 . . ?
C2 C3 H3A 111.2 . . ?
C4 C3 H3B 111.2 . . ?
C2 C3 H3B 111.2 . . ?
H3A C3 H3B 109.1 . . ?
N1 C4 C3 102.86(11) . . ?
N1 C4 H4A 111.2 . . ?
C3 C4 H4A 111.2 . . ?
N1 C4 H4B 111.2 . . ?
C3 C4 H4B 111.2 . . ?
H4A C4 H4B 109.1 . . ?
N1 C5 C6 116.16(11) . . ?
N1 C5 S1 123.89(10) . . ?
C6 C5 S1 119.93(10) . . ?
C11 C6 C7 119.73(11) . . ?
C11 C6 C5 120.56(11) . . ?
C7 C6 C5 119.69(11) . . ?
C8 C7 C6 120.49(12) . . ?
C8 C7 H7 119.8 . . ?
C6 C7 H7 119.8 . . ?
C9 C8 C7 118.19(12) . . ?
C9 C8 H8 120.9 . . ?
C7 C8 H8 120.9 . . ?
C8 C9 C10 122.89(12) . . ?
C8 C9 N2 118.44(12) . . ?
C10 C9 N2 118.66(11) . . ?
C9 C10 C11 118.03(12) . . ?
C9 C10 H10 121.0 . . ?
C11 C10 H10 121.0 . . ?
C6 C11 C10 120.65(12) . . ?
C6 C11 H11 119.7 . . ?
C10 C11 H11 119.7 . . ?
C5 N1 C1 122.88(11) . . ?
C5 N1 C4 125.68(11) . . ?
C1 N1 C4 110.97(11) . . ?
O2 N2 O1 123.61(11) . . ?
O2 N2 C9 118.57(11) . . ?
O1 N2 C9 117.82(11) . . ?

loop_
_geom_bond_atom_site_label_1
_geom_bond_atom_site_label_2
_geom_bond_distance
_geom_bond_site_symmetry_2
_geom_bond_publ_flag
C1 N1 1.4803(16) . ?
C1 C2 1.522(2) . ?
C1 H1A 0.9900 . ?
C1 H1B 0.9900 . ?
C2 C3 1.527(2) . ?
C2 H2A 0.9900 . ?
C2 H2B 0.9900 . ?
C3 C4 1.522(2) . ?
C3 H3A 0.9900 . ?
C3 H3B 0.9900 . ?
C4 N1 1.4824(17) . ?
C4 H4A 0.9900 . ?
C4 H4B 0.9900 . ?
C5 N1 1.3181(18) . ?
C5 C6 1.4988(17) . ?
C5 S1 1.6705(14) . ?
C6 C11 1.3952(18) . ?
C6 C7 1.3971(18) . ?
C7 C8 1.3891(18) . ?
C7 H7 0.9500 . ?
C8 C9 1.3879(18) . ?
C8 H8 0.9500 . ?
C9 C10 1.3860(19) . ?
C9 N2 1.4749(16) . ?
C10 C11 1.3907(18) . ?
C10 H10 0.9500 . ?
C11 H11 0.9500 . ?
N2 O2 1.2225(15) . ?
N2 O1 1.2324(16) . ?

loop_
_geom_torsion_atom_site_label_1
_geom_torsion_atom_site_label_2
_geom_torsion_atom_site_label_3
_geom_torsion_atom_site_label_4
_geom_torsion
_geom_torsion_site_symmetry_1
_geom_torsion_site_symmetry_2
_geom_torsion_site_symmetry_3
_geom_torsion_site_symmetry_4
_geom_torsion_publ_flag
N1 C1 C2 C3 -30.70(13) . . . . ?
C1 C2 C3 C4 41.19(14) . . . . ?
C2 C3 C4 N1 -35.12(13) . . . . ?
N1 C5 C6 C11 108.58(14) . . . . ?
S1 C5 C6 C11 -73.00(15) . . . . ?
N1 C5 C6 C7 -69.92(16) . . . . ?
S1 C5 C6 C7 108.50(13) . . . . ?
C11 C6 C7 C8 -0.8(2) . . . . ?
C5 C6 C7 C8 177.77(13) . . . . ?
C6 C7 C8 C9 -0.3(2) . . . . ?
C7 C8 C9 C10 0.6(2) . . . . ?
C7 C8 C9 N2 -178.47(12) . . . . ?
C8 C9 C10 C11 0.1(2) . . . . ?
N2 C9 C10 C11 179.21(12) . . . . ?
C7 C6 C11 C10 1.5(2) . . . . ?
C5 C6 C11 C10 -176.99(12) . . . . ?
C9 C10 C11 C6 -1.2(2) . . . . ?
C6 C5 N1 C1 -178.49(11) . . . . ?
S1 C5 N1 C1 3.16(18) . . . . ?
C6 C5 N1 C4 -7.11(19) . . . . ?
S1 C5 N1 C4 174.54(10) . . . . ?
C2 C1 N1 C5 -178.60(12) . . . . ?
C2 C1 N1 C4 8.89(14) . . . . ?
C3 C4 N1 C5 -155.69(12) . . . . ?
C3 C4 N1 C1 16.56(14) . . . . ?
C8 C9 N2 O2 -171.77(13) . . . . ?
C10 C9 N2 O2 9.1(2) . . . . ?
C8 C9 N2 O1 8.8(2) . . . . ?
C10 C9 N2 O1 -170.37(13) . . . . ?

loop_
_cod_related_entry_id
_cod_related_entry_database
_cod_related_entry_code
1 ChemSpider 726134
